data_7108376
loop_
_publ_author_name
'Kuruppanthara N. Vijayadas'
'Hilda C. Davis'
'Amol S. Kotmale'
'Rupesh L. Gawade'
'Vedavati G. Puranik'
'Pattuparambil R. Rajamohanan'
'Gangadhar J. Sanjayan'

_publ_section_title
;
 An unusual conformational similarity of two peptide folds featuring
 sulfonamide and carboxamide on the backbone
;
_journal_name_full Chem.Commun.
_journal_page_first 9747
_journal_paper_doi 10.1039/c2cc34533a
_journal_volume 48
_journal_year 2012
_chemical_absolute_configuration rmad
_chemical_formula_moiety 'C14 H20 N2 O5 S'
_chemical_formula_sum 'C14 H20 N2 O5 S'
_chemical_formula_weight 328.38
_chemical_melting_point 396.1(10)
_chemical_name_common Peptide
_chemical_name_systematic
;
?
;
_space_group_IT_number 5
_symmetry_cell_setting monoclinic
_symmetry_space_group_name_Hall 'C 2y'
_symmetry_space_group_name_H-M 'C 1 2 1'
_atom_sites_solution_hydrogens geom
_atom_sites_solution_primary direct
_atom_sites_solution_secondary difmap
_audit_creation_method SHELXL-97
_cell_angle_alpha 90.00
_cell_angle_beta 101.261(1)
_cell_angle_gamma 90.00
_cell_formula_units_Z 8
_cell_length_a 15.395(4)
_cell_length_b 8.2539(4)
_cell_length_c 27.027(1)
_cell_measurement_reflns_used 6658
_cell_measurement_temperature 90(2)
_cell_measurement_theta_max 28.249
_cell_measurement_theta_min 2.305
_cell_volume 3368.2(9)
_computing_cell_refinement 'BRUKER SAINT'
_computing_data_collection 'BRUKER SMART'
_computing_data_reduction 'BRUKER SAINT'
_computing_molecular_graphics 'SHELXTL, PyMOL and PLATON'
_computing_publication_material SHELXTL
_computing_structure_refinement 'SHELXL-97 (Sheldrick, 1997)'
_computing_structure_solution 'SHELXS-97 (Sheldrick, 1990)'
_diffrn_ambient_temperature 90(2)
_diffrn_measured_fraction_theta_full 0.999
_diffrn_measured_fraction_theta_max 0.999
_diffrn_measurement_device 'Bruker Smart APEX'
_diffrn_measurement_device_type 'CCD Area Detector'
_diffrn_measurement_method 'Omega Scan'
_diffrn_radiation_monochromator graphite
_diffrn_radiation_source 'fine-focus sealed tube'
_diffrn_radiation_type MoK\a
_diffrn_radiation_wavelength 0.71073
_diffrn_reflns_av_R_equivalents 0.0203
_diffrn_reflns_av_sigmaI/netI 0.0181
_diffrn_reflns_limit_h_max 18
_diffrn_reflns_limit_h_min -18
_diffrn_reflns_limit_k_max 9
_diffrn_reflns_limit_k_min -9
_diffrn_reflns_limit_l_max 32
_diffrn_reflns_limit_l_min -32
_diffrn_reflns_number 18875
_diffrn_reflns_theta_full 25.00
_diffrn_reflns_theta_max 25.00
_diffrn_reflns_theta_min 2.31
_exptl_absorpt_coefficient_mu 0.215
_exptl_absorpt_correction_T_max 0.9904
_exptl_absorpt_correction_T_min 0.9501
_exptl_absorpt_correction_type multi-scan
_exptl_absorpt_process_details 'Bruker SADABS'
_exptl_crystal_colour colourless
_exptl_crystal_density_diffrn 1.295
_exptl_crystal_density_method 'not measured'
_exptl_crystal_description plate
_exptl_crystal_F_000 1392
_exptl_crystal_size_max 0.24
_exptl_crystal_size_mid 0.20
_exptl_crystal_size_min 0.05
_refine_diff_density_max 0.282
_refine_diff_density_min -0.177
_refine_diff_density_rms 0.043
_refine_ls_abs_structure_details 'Flack H D (1983), Acta Cryst. A39, 876-881'
_refine_ls_abs_structure_Flack 0.02(5)
_refine_ls_extinction_method none
_refine_ls_goodness_of_fit_ref 1.045
_refine_ls_hydrogen_treatment riding
_refine_ls_matrix_type full
_refine_ls_number_parameters 405
_refine_ls_number_reflns 5941
_refine_ls_number_restraints 1
_refine_ls_restrained_S_all 1.045
_refine_ls_R_factor_all 0.0317
_refine_ls_R_factor_gt 0.0312
_refine_ls_shift/su_max 0.002
_refine_ls_shift/su_mean 0.000
_refine_ls_structure_factor_coef Fsqd
_refine_ls_weighting_details 'calc w=1/[\s^2^(Fo^2^)+(0.0553P)^2^+0.8445P] where P=(Fo^2^+2Fc^2^)/3'
_refine_ls_weighting_scheme calc
_refine_ls_wR_factor_gt 0.0839
_refine_ls_wR_factor_ref 0.0845
_reflns_number_gt 5841
_reflns_number_total 5941
_reflns_threshold_expression >2sigma(I)
_cod_data_source_file c2cc34533a.txt
_cod_data_source_block compound3
_cod_depositor_comments
;
The following automatic conversions were performed:

'_chemical_melting_point' value '122-124 degree centigrade' was
changed to '396.1(10)' - it was converted from degrees Celsius(C) to
Kelvins(K), the average value was taken and precision was estimated.

Automatic conversion script
Id: cif_fix_values 1715 2011-07-08 13:25:40Z adriana 
;
_cod_original_sg_symbol_H-M C2
_cod_database_code 7108376

loop_
_symmetry_equiv_pos_as_xyz
'x, y, z'
'-x, y, -z'
'x+1/2, y+1/2, z'
'-x+1/2, y+1/2, -z'

loop_
_atom_site_label
_atom_site_type_symbol
_atom_site_fract_x
_atom_site_fract_y
_atom_site_fract_z
_atom_site_U_iso_or_equiv
_atom_site_adp_type
_atom_site_occupancy
_atom_site_symmetry_multiplicity
_atom_site_calc_flag
_atom_site_refinement_flags
S1 S 0.75785(3) 0.41959(5) 0.638479(16) 0.04098(11) Uani 1 1 d .
O1 O 0.75128(9) 0.3220(2) 0.79033(5) 0.0547(4) Uani 1 1 d .
O2 O 0.73593(10) 0.52852(17) 0.67486(5) 0.0511(3) Uani 1 1 d .
O3 O 0.69428(9) 0.38567(19) 0.59364(6) 0.0568(4) Uani 1 1 d .
O4 O 0.9972(2) 0.3182(5) 0.63809(10) 0.1656(18) Uani 1 1 d .
O5 O 0.98006(16) 0.2428(3) 0.55919(8) 0.0999(8) Uani 1 1 d .
N1 N 0.86085(10) 0.3514(2) 0.74718(6) 0.0437(4) Uani 1 1 d .
H1 H 0.9072 0.4046 0.7435 0.052 Uiso 1 1 calc R
N2 N 0.84389(10) 0.4947(2) 0.62075(6) 0.0430(3) Uani 1 1 d .
H2 H 0.8713 0.5756 0.6368 0.052 Uiso 1 1 calc R
C1 C 0.81472(11) 0.3998(3) 0.78179(6) 0.0417(4) Uani 1 1 d .
C2 C 0.83412(12) 0.2133(2) 0.71659(7) 0.0424(4) Uani 1 1 d .
C3 C 0.78695(13) 0.2280(2) 0.66722(7) 0.0443(4) Uani 1 1 d .
C4 C 0.76005(19) 0.0894(3) 0.63906(9) 0.0650(6) Uani 1 1 d .
H4 H 0.7292 0.0993 0.6060 0.078 Uiso 1 1 calc R
C5 C 0.7787(2) -0.0622(3) 0.65964(11) 0.0800(8) Uani 1 1 d .
H5 H 0.7593 -0.1542 0.6408 0.096 Uiso 1 1 calc R
C6 C 0.8256(2) -0.0768(3) 0.70779(11) 0.0737(7) Uani 1 1 d .
H6 H 0.8391 -0.1792 0.7215 0.088 Uiso 1 1 calc R
C7 C 0.85333(16) 0.0590(3) 0.73642(9) 0.0612(6) Uani 1 1 d .
H7 H 0.8851 0.0472 0.7692 0.073 Uiso 1 1 calc R
C8 C 0.87515(13) 0.4262(3) 0.57785(7) 0.0494(4) Uani 1 1 d .
H8 H 0.8290 0.3527 0.5606 0.059 Uiso 1 1 calc R
C9 C 0.88863(19) 0.5566(3) 0.53976(8) 0.0679(6) Uani 1 1 d .
H9 H 0.9111 0.5035 0.5123 0.081 Uiso 1 1 calc R
C10 C 0.9566(3) 0.6810(6) 0.56362(14) 0.1160(14) Uani 1 1 d .
H10A H 0.9340 0.7405 0.5889 0.174 Uiso 1 1 calc R
H10B H 0.9684 0.7542 0.5382 0.174 Uiso 1 1 calc R
H10C H 1.0104 0.6268 0.5789 0.174 Uiso 1 1 calc R
C11 C 0.8000(3) 0.6349(5) 0.51725(12) 0.1033(12) Uani 1 1 d .
H11A H 0.7751 0.6829 0.5437 0.155 Uiso 1 1 calc R
H11B H 0.7602 0.5539 0.5003 0.155 Uiso 1 1 calc R
H11C H 0.8088 0.7170 0.4936 0.155 Uiso 1 1 calc R
C12 C 0.95810(17) 0.3247(4) 0.59616(9) 0.0731(7) Uani 1 1 d .
C13 C 1.0586(3) 0.1446(6) 0.57130(17) 0.1304(17) Uani 1 1 d .
H13A H 1.1070 0.2096 0.5884 0.196 Uiso 1 1 calc R
H13B H 1.0728 0.1020 0.5408 0.196 Uiso 1 1 calc R
H13C H 1.0485 0.0568 0.5928 0.196 Uiso 1 1 calc R
C14 C 0.84332(16) 0.5533(3) 0.80921(8) 0.0579(5) Uani 1 1 d .
H14A H 0.7935 0.6248 0.8067 0.087 Uiso 1 1 calc R
H14B H 0.8884 0.6041 0.7946 0.087 Uiso 1 1 calc R
H14C H 0.8665 0.5297 0.8441 0.087 Uiso 1 1 calc R
S1A S 0.59125(3) 0.18204(5) 0.868753(17) 0.04246(11) Uani 1 1 d .
O1A O 0.46712(9) 0.09195(19) 0.71322(5) 0.0524(3) Uani 1 1 d .
O2A O 0.54368(9) 0.29257(18) 0.83279(6) 0.0535(3) Uani 1 1 d .
O3A O 0.56562(10) 0.1600(2) 0.91621(6) 0.0616(4) Uani 1 1 d .
O4A O 0.78354(15) 0.3346(3) 0.99899(6) 0.0882(6) Uani 1 1 d .
O5A O 0.83152(11) 0.4321(2) 0.93256(5) 0.0605(4) Uani 1 1 d .
N1A N 0.60618(10) 0.0988(2) 0.75888(6) 0.0457(4) Uani 1 1 d .
H1A1 H 0.6572 0.1448 0.7630 0.055 Uiso 1 1 calc R
N2A N 0.69318(10) 0.2392(2) 0.87923(6) 0.0432(3) Uani 1 1 d .
H2A H 0.7091 0.3088 0.8591 0.052 Uiso 1 1 calc R
C1A C 0.54048(12) 0.1565(3) 0.72319(6) 0.0432(4) Uani 1 1 d .
C2A C 0.59516(12) -0.0350(2) 0.79016(7) 0.0442(4) Uani 1 1 d .
C3A C 0.58678(12) -0.0136(2) 0.84006(8) 0.0443(4) Uani 1 1 d .
C4A C 0.57844(17) -0.1471(3) 0.87016(10) 0.0610(6) Uani 1 1 d .
H4A H 0.5732 -0.1324 0.9036 0.073 Uiso 1 1 calc R
C5A C 0.57799(19) -0.3019(3) 0.85033(11) 0.0736(7) Uani 1 1 d .
H5A H 0.5723 -0.3915 0.8703 0.088 Uiso 1 1 calc R
C6A C 0.58595(18) -0.3224(3) 0.80110(11) 0.0743(7) Uani 1 1 d .
H6A H 0.5854 -0.4264 0.7878 0.089 Uiso 1 1 calc R
C7A C 0.59474(15) -0.1909(3) 0.77110(10) 0.0616(6) Uani 1 1 d .
H7A H 0.6004 -0.2069 0.7378 0.074 Uiso 1 1 calc R
C8A C 0.76042(13) 0.1789(3) 0.92137(7) 0.0479(4) Uani 1 1 d .
H8A H 0.7328 0.0991 0.9403 0.057 Uiso 1 1 calc R
C9A C 0.84011(15) 0.0980(3) 0.90367(9) 0.0589(5) Uani 1 1 d .
H9A H 0.8663 0.1774 0.8839 0.071 Uiso 1 1 calc R
C10A C 0.9100(2) 0.0521(5) 0.95019(12) 0.0952(10) Uani 1 1 d .
H10D H 0.8838 -0.0174 0.9717 0.143 Uiso 1 1 calc R
H10E H 0.9319 0.1484 0.9683 0.143 Uiso 1 1 calc R
H10F H 0.9581 -0.0036 0.9397 0.143 Uiso 1 1 calc R
C11A C 0.81335(17) -0.0492(3) 0.87104(10) 0.0693(6) Uani 1 1 d .
H11D H 0.8652 -0.0997 0.8633 0.104 Uiso 1 1 calc R
H11E H 0.7747 -0.0168 0.8403 0.104 Uiso 1 1 calc R
H11F H 0.7831 -0.1246 0.8888 0.104 Uiso 1 1 calc R
C12A C 0.79182(15) 0.3228(3) 0.95595(7) 0.0536(5) Uani 1 1 d .
C13A C 0.8680(2) 0.5728(3) 0.96138(10) 0.0751(7) Uani 1 1 d .
H13D H 0.8210 0.6460 0.9647 0.113 Uiso 1 1 calc R
H13E H 0.9090 0.6265 0.9443 0.113 Uiso 1 1 calc R
H13F H 0.8982 0.5393 0.9943 0.113 Uiso 1 1 calc R
C14A C 0.56115(16) 0.3058(3) 0.69664(9) 0.0627(6) Uani 1 1 d .
H14D H 0.5724 0.2773 0.6640 0.094 Uiso 1 1 calc R
H14E H 0.6126 0.3574 0.7161 0.094 Uiso 1 1 calc R
H14F H 0.5117 0.3788 0.6927 0.094 Uiso 1 1 calc R

loop_
_atom_site_aniso_label
_atom_site_aniso_U_11
_atom_site_aniso_U_22
_atom_site_aniso_U_33
_atom_site_aniso_U_23
_atom_site_aniso_U_13
_atom_site_aniso_U_12
S1 0.0407(2) 0.0356(2) 0.0457(2) 0.00193(18) 0.00618(17) 0.00252(18)
O1 0.0504(8) 0.0664(9) 0.0504(7) -0.0049(7) 0.0173(6) -0.0257(7)
O2 0.0559(8) 0.0395(7) 0.0605(8) 0.0021(6) 0.0176(6) 0.0062(6)
O3 0.0458(7) 0.0579(9) 0.0612(8) 0.0029(7) -0.0031(6) 0.0010(6)
O4 0.135(2) 0.250(4) 0.0900(16) -0.038(2) -0.0303(15) 0.129(3)
O5 0.0967(15) 0.1237(19) 0.0772(12) -0.0101(12) 0.0115(11) 0.0614(14)
N1 0.0386(8) 0.0458(9) 0.0467(8) 0.0054(7) 0.0081(6) -0.0122(7)
N2 0.0442(8) 0.0410(8) 0.0427(8) 0.0012(7) 0.0061(6) -0.0012(7)
C1 0.0360(8) 0.0501(11) 0.0368(8) 0.0042(8) 0.0021(7) -0.0095(8)
C2 0.0410(9) 0.0399(10) 0.0485(9) 0.0065(8) 0.0138(7) -0.0002(7)
C3 0.0494(10) 0.0335(9) 0.0515(10) 0.0021(7) 0.0135(8) 0.0030(8)
C4 0.0895(17) 0.0418(12) 0.0612(13) -0.0089(10) 0.0087(12) -0.0007(11)
C5 0.117(2) 0.0370(12) 0.0858(18) -0.0127(13) 0.0205(16) -0.0017(14)
C6 0.0993(19) 0.0340(11) 0.0931(18) 0.0149(12) 0.0317(15) 0.0085(13)
C7 0.0649(14) 0.0542(13) 0.0654(13) 0.0170(11) 0.0151(11) 0.0041(11)
C8 0.0464(10) 0.0563(11) 0.0448(9) -0.0004(9) 0.0067(8) 0.0063(10)
C9 0.0864(17) 0.0746(16) 0.0476(11) 0.0051(11) 0.0251(11) 0.0030(14)
C10 0.146(3) 0.116(3) 0.099(2) -0.005(2) 0.055(2) -0.059(3)
C11 0.136(3) 0.104(3) 0.0678(16) 0.0348(17) 0.0141(17) 0.038(2)
C12 0.0615(14) 0.097(2) 0.0581(13) -0.0062(13) 0.0055(11) 0.0263(14)
C13 0.105(3) 0.150(4) 0.134(3) -0.009(3) 0.017(2) 0.077(3)
C14 0.0602(12) 0.0598(13) 0.0542(11) -0.0071(10) 0.0123(10) -0.0177(11)
S1A 0.0423(2) 0.0383(2) 0.0484(2) 0.00081(19) 0.01293(18) -0.00296(19)
O1A 0.0398(7) 0.0586(9) 0.0564(8) 0.0050(7) 0.0033(6) -0.0172(6)
O2A 0.0511(8) 0.0414(7) 0.0662(8) 0.0028(6) 0.0069(6) 0.0018(6)
O3A 0.0604(8) 0.0713(10) 0.0589(8) -0.0016(8) 0.0264(7) -0.0054(8)
O4A 0.1256(17) 0.0948(14) 0.0509(9) -0.0186(9) 0.0336(10) -0.0434(13)
O5A 0.0788(10) 0.0567(8) 0.0484(7) -0.0127(7) 0.0182(7) -0.0216(8)
N1A 0.0384(8) 0.0493(9) 0.0476(8) -0.0027(7) 0.0043(6) -0.0136(7)
N2A 0.0459(8) 0.0426(8) 0.0416(7) 0.0022(7) 0.0098(6) -0.0080(7)
C1A 0.0415(9) 0.0518(11) 0.0374(8) -0.0044(8) 0.0100(7) -0.0118(8)
C2A 0.0365(9) 0.0400(10) 0.0524(10) -0.0018(8) -0.0002(7) -0.0084(7)
C3A 0.0408(9) 0.0352(9) 0.0552(10) 0.0012(8) 0.0051(8) -0.0052(7)
C4A 0.0692(14) 0.0445(11) 0.0669(13) 0.0122(10) 0.0073(11) -0.0075(10)
C5A 0.0827(16) 0.0392(12) 0.0947(19) 0.0149(13) 0.0073(14) -0.0082(12)
C6A 0.0808(16) 0.0344(11) 0.1004(19) -0.0082(12) -0.0002(14) -0.0067(12)
C7A 0.0567(12) 0.0538(13) 0.0695(14) -0.0154(11) 0.0002(10) -0.0051(10)
C8A 0.0511(10) 0.0481(10) 0.0426(9) 0.0010(9) 0.0047(8) -0.0045(10)
C9A 0.0532(12) 0.0600(13) 0.0582(11) -0.0027(10) -0.0016(10) 0.0015(10)
C10A 0.0726(18) 0.105(2) 0.092(2) -0.0152(19) -0.0246(15) 0.0164(17)
C11A 0.0621(13) 0.0644(15) 0.0782(15) -0.0144(12) 0.0058(11) 0.0085(11)
C12A 0.0567(12) 0.0621(13) 0.0418(10) -0.0035(9) 0.0092(8) -0.0111(10)
C13A 0.0915(18) 0.0673(16) 0.0705(15) -0.0234(13) 0.0262(14) -0.0309(14)
C14A 0.0565(12) 0.0728(15) 0.0577(12) 0.0132(11) 0.0088(10) -0.0199(11)

loop_
_atom_type_symbol
_atom_type_description
_atom_type_scat_dispersion_real
_atom_type_scat_dispersion_imag
_atom_type_scat_source
C C 0.0033 0.0016 'International Tables Vol C Tables 4.2.6.8 and 6.1.1.4'
H H 0.0000 0.0000 'International Tables Vol C Tables 4.2.6.8 and 6.1.1.4'
N N 0.0061 0.0033 'International Tables Vol C Tables 4.2.6.8 and 6.1.1.4'
O O 0.0106 0.0060 'International Tables Vol C Tables 4.2.6.8 and 6.1.1.4'
S S 0.1246 0.1234 'International Tables Vol C Tables 4.2.6.8 and 6.1.1.4'

loop_
_geom_angle_atom_site_label_1
_geom_angle_atom_site_label_2
_geom_angle_atom_site_label_3
_geom_angle
O2 S1 O3 119.68(9)
O2 S1 N2 106.34(9)
O3 S1 N2 106.78(9)
O2 S1 C3 109.49(9)
O3 S1 C3 105.57(9)
N2 S1 C3 108.60(9)
C12 O5 C13 116.7(3)
C1 N1 C2 120.81(15)
C1 N1 H1 119.6
C2 N1 H1 119.6
C8 N2 S1 120.33(14)
C8 N2 H2 119.8
S1 N2 H2 119.8
O1 C1 N1 121.62(18)
O1 C1 C14 121.31(18)
N1 C1 C14 117.06(17)
C7 C2 C3 118.68(19)
C7 C2 N1 119.64(17)
C3 C2 N1 121.66(16)
C4 C3 C2 119.74(18)
C4 C3 S1 117.96(16)
C2 C3 S1 122.30(15)
C5 C4 C3 120.7(2)
C5 C4 H4 119.7
C3 C4 H4 119.7
C6 C5 C4 119.7(2)
C6 C5 H5 120.2
C4 C5 H5 120.2
C5 C6 C7 120.7(2)
C5 C6 H6 119.7
C7 C6 H6 119.7
C6 C7 C2 120.5(2)
C6 C7 H7 119.7
C2 C7 H7 119.7
N2 C8 C12 109.95(16)
N2 C8 C9 111.87(19)
C12 C8 C9 112.9(2)
N2 C8 H8 107.3
C12 C8 H8 107.3
C9 C8 H8 107.3
C10 C9 C11 111.9(3)
C10 C9 C8 111.3(2)
C11 C9 C8 109.7(2)
C10 C9 H9 107.9
C11 C9 H9 107.9
C8 C9 H9 107.9
C9 C10 H10A 109.5
C9 C10 H10B 109.5
H10A C10 H10B 109.5
C9 C10 H10C 109.5
H10A C10 H10C 109.5
H10B C10 H10C 109.5
C9 C11 H11A 109.5
C9 C11 H11B 109.5
H11A C11 H11B 109.5
C9 C11 H11C 109.5
H11A C11 H11C 109.5
H11B C11 H11C 109.5
O4 C12 O5 123.6(3)
O4 C12 C8 125.1(2)
O5 C12 C8 111.2(2)
O5 C13 H13A 109.5
O5 C13 H13B 109.5
H13A C13 H13B 109.5
O5 C13 H13C 109.5
H13A C13 H13C 109.5
H13B C13 H13C 109.5
C1 C14 H14A 109.5
C1 C14 H14B 109.5
H14A C14 H14B 109.5
C1 C14 H14C 109.5
H14A C14 H14C 109.5
H14B C14 H14C 109.5
O3A S1A O2A 119.96(10)
O3A S1A N2A 108.11(9)
O2A S1A N2A 106.59(9)
O3A S1A C3A 106.32(10)
O2A S1A C3A 108.13(9)
N2A S1A C3A 107.14(9)
C12A O5A C13A 117.27(17)
C1A N1A C2A 122.90(15)
C1A N1A H1A1 118.5
C2A N1A H1A1 118.5
C8A N2A S1A 123.53(13)
C8A N2A H2A 118.2
S1A N2A H2A 118.2
O1A C1A N1A 122.31(18)
O1A C1A C14A 121.72(18)
N1A C1A C14A 115.97(17)
C7A C2A C3A 118.92(19)
C7A C2A N1A 119.54(19)
C3A C2A N1A 121.53(17)
C4A C3A C2A 120.23(19)
C4A C3A S1A 117.54(17)
C2A C3A S1A 122.17(15)
C5A C4A C3A 119.9(2)
C5A C4A H4A 120.0
C3A C4A H4A 120.0
C6A C5A C4A 119.7(2)
C6A C5A H5A 120.2
C4A C5A H5A 120.2
C5A C6A C7A 120.8(2)
C5A C6A H6A 119.6
C7A C6A H6A 119.6
C6A C7A C2A 120.5(2)
C6A C7A H7A 119.8
C2A C7A H7A 119.8
N2A C8A C12A 107.54(18)
N2A C8A C9A 112.75(15)
C12A C8A C9A 110.34(17)
N2A C8A H8A 108.7
C12A C8A H8A 108.7
C9A C8A H8A 108.7
C11A C9A C10A 110.3(2)
C11A C9A C8A 112.58(19)
C10A C9A C8A 108.9(2)
C11A C9A H9A 108.3
C10A C9A H9A 108.3
C8A C9A H9A 108.3
C9A C10A H10D 109.5
C9A C10A H10E 109.5
H10D C10A H10E 109.5
C9A C10A H10F 109.5
H10D C10A H10F 109.5
H10E C10A H10F 109.5
C9A C11A H11D 109.5
C9A C11A H11E 109.5
H11D C11A H11E 109.5
C9A C11A H11F 109.5
H11D C11A H11F 109.5
H11E C11A H11F 109.5
O4A C12A O5A 123.8(2)
O4A C12A C8A 125.1(2)
O5A C12A C8A 111.06(16)
O5A C13A H13D 109.5
O5A C13A H13E 109.5
H13D C13A H13E 109.5
O5A C13A H13F 109.5
H13D C13A H13F 109.5
H13E C13A H13F 109.5
C1A C14A H14D 109.5
C1A C14A H14E 109.5
H14D C14A H14E 109.5
C1A C14A H14F 109.5
H14D C14A H14F 109.5
H14E C14A H14F 109.5

loop_
_geom_bond_atom_site_label_1
_geom_bond_atom_site_label_2
_geom_bond_distance
S1 O2 1.4208(15)
S1 O3 1.4287(15)
S1 N2 1.6176(17)
S1 C3 1.7803(19)
O1 C1 1.228(2)
O4 C12 1.176(3)
O5 C12 1.304(3)
O5 C13 1.439(4)
N1 C1 1.341(3)
N1 C2 1.421(3)
N1 H1 0.8600
N2 C8 1.454(2)
N2 H2 0.8600
C1 C14 1.490(3)
C2 C7 1.391(3)
C2 C3 1.394(3)
C3 C4 1.392(3)
C4 C5 1.376(4)
C4 H4 0.9300
C5 C6 1.365(4)
C5 H5 0.9300
C6 C7 1.381(4)
C6 H6 0.9300
C7 H7 0.9300
C8 C12 1.527(3)
C8 C9 1.531(3)
C8 H8 0.9800
C9 C10 1.517(5)
C9 C11 1.525(4)
C9 H9 0.9800
C10 H10A 0.9600
C10 H10B 0.9600
C10 H10C 0.9600
C11 H11A 0.9600
C11 H11B 0.9600
C11 H11C 0.9600
C13 H13A 0.9600
C13 H13B 0.9600
C13 H13C 0.9600
C14 H14A 0.9600
C14 H14B 0.9600
C14 H14C 0.9600
S1A O3A 1.4255(15)
S1A O2A 1.4265(15)
S1A N2A 1.6098(16)
S1A C3A 1.787(2)
O1A C1A 1.230(2)
O4A C12A 1.199(3)
O5A C12A 1.318(3)
O5A C13A 1.449(3)
N1A C1A 1.342(3)
N1A C2A 1.420(3)
N1A H1A1 0.8600
N2A C8A 1.468(2)
N2A H2A 0.8600
C1A C14A 1.491(3)
C2A C7A 1.386(3)
C2A C3A 1.391(3)
C3A C4A 1.390(3)
C4A C5A 1.385(4)
C4A H4A 0.9300
C5A C6A 1.370(4)
C5A H5A 0.9300
C6A C7A 1.377(4)
C6A H6A 0.9300
C7A H7A 0.9300
C8A C12A 1.530(3)
C8A C9A 1.552(3)
C8A H8A 0.9800
C9A C11A 1.511(3)
C9A C10A 1.534(3)
C9A H9A 0.9800
C10A H10D 0.9600
C10A H10E 0.9600
C10A H10F 0.9600
C11A H11D 0.9600
C11A H11E 0.9600
C11A H11F 0.9600
C13A H13D 0.9600
C13A H13E 0.9600
C13A H13F 0.9600
C14A H14D 0.9600
C14A H14E 0.9600
C14A H14F 0.9600

loop_
_geom_torsion_atom_site_label_1
_geom_torsion_atom_site_label_2
_geom_torsion_atom_site_label_3
_geom_torsion_atom_site_label_4
_geom_torsion
O2 S1 N2 C8 -170.24(14)
O3 S1 N2 C8 -41.39(16)
C3 S1 N2 C8 72.01(16)
C2 N1 C1 O1 4.3(3)
C2 N1 C1 C14 -175.19(17)
C1 N1 C2 C7 -78.6(2)
C1 N1 C2 C3 99.8(2)
C7 C2 C3 C4 0.2(3)
N1 C2 C3 C4 -178.29(19)
C7 C2 C3 S1 179.28(16)
N1 C2 C3 S1 0.8(3)
O2 S1 C3 C4 142.07(18)
O3 S1 C3 C4 12.0(2)
N2 S1 C3 C4 -102.21(19)
O2 S1 C3 C2 -37.04(19)
O3 S1 C3 C2 -167.12(16)
N2 S1 C3 C2 78.68(17)
C2 C3 C4 C5 0.7(4)
S1 C3 C4 C5 -178.4(2)
C3 C4 C5 C6 -1.4(5)
C4 C5 C6 C7 1.1(5)
C5 C6 C7 C2 -0.2(4)
C3 C2 C7 C6 -0.4(3)
N1 C2 C7 C6 178.1(2)
S1 N2 C8 C12 -104.5(2)
S1 N2 C8 C9 129.25(17)
N2 C8 C9 C10 60.3(3)
C12 C8 C9 C10 -64.4(3)
N2 C8 C9 C11 -64.1(3)
C12 C8 C9 C11 171.3(2)
C13 O5 C12 O4 -2.3(6)
C13 O5 C12 C8 178.6(3)
N2 C8 C12 O4 -8.4(5)
C9 C8 C12 O4 117.3(4)
N2 C8 C12 O5 170.6(2)
C9 C8 C12 O5 -63.7(3)
O3A S1A N2A C8A 36.61(19)
O2A S1A N2A C8A 166.82(15)
C3A S1A N2A C8A -77.61(17)
C2A N1A C1A O1A -4.0(3)
C2A N1A C1A C14A 175.14(19)
C1A N1A C2A C7A 77.9(3)
C1A N1A C2A C3A -103.6(2)
C7A C2A C3A C4A 0.2(3)
N1A C2A C3A C4A -178.29(19)
C7A C2A C3A S1A 177.32(16)
N1A C2A C3A S1A -1.2(3)
O3A S1A C3A C4A -12.4(2)
O2A S1A C3A C4A -142.41(17)
N2A S1A C3A C4A 103.05(18)
O3A S1A C3A C2A 170.44(16)
O2A S1A C3A C2A 40.40(19)
N2A S1A C3A C2A -74.14(18)
C2A C3A C4A C5A -0.3(3)
S1A C3A C4A C5A -177.6(2)
C3A C4A C5A C6A 0.1(4)
C4A C5A C6A C7A 0.3(4)
C5A C6A C7A C2A -0.4(4)
C3A C2A C7A C6A 0.2(3)
N1A C2A C7A C6A 178.7(2)
S1A N2A C8A C12A -116.06(16)
S1A N2A C8A C9A 122.08(18)
N2A C8A C9A C11A -62.0(3)
C12A C8A C9A C11A 177.71(19)
N2A C8A C9A C10A 175.3(2)
C12A C8A C9A C10A 55.0(3)
C13A O5A C12A O4A 0.9(4)
C13A O5A C12A C8A -177.6(2)
N2A C8A C12A O4A 117.5(3)
C9A C8A C12A O4A -119.2(3)
N2A C8A C12A O5A -64.0(2)
C9A C8A C12A O5A 59.3(2)
